data_4086874
loop_
_publ_author_name
'Drover, Marcus W.'
'Bowes, Eric G.'
'Love, Jennifer A.'
'Schafer, Laurel L.'

_publ_section_title
;
 Accessing \d-B--H Coordinated Complexes of Rh(I) and Ir(I) Using Mono-
 and Dihydroboranes: Cooperative Stabilization by a Phosphoramidate
 Coligand
;
_journal_name_full Organometallics
_journal_paper_doi 10.1021/acs.organomet.6b00784
_journal_year 2016
_chemical_formula_moiety 'C31 H50 B N O3 P Rh'
_chemical_formula_sum 'C31 H50 B N O3 P Rh'
_chemical_formula_weight 629.41
_chemical_name_systematic
n4-norbornadiene-k2-N,H-[diethyl-N-(2,6-dimethylphenyl)-O-(1,1-dicyclohexylborane)phosphoramidato]rhodium(I)
_space_group_crystal_system orthorhombic
_space_group_IT_number 19
_space_group_name_Hall 'P 2ac 2ab'
_space_group_name_H-M_alt 'P 21 21 21'
_symmetry_space_group_name_Hall 'P 2ac 2ab'
_symmetry_space_group_name_H-M 'P 21 21 21'
_atom_sites_solution_hydrogens geom
_atom_sites_solution_primary direct
_audit_creation_date 2016-09-27
_audit_creation_method
;
Olex2 1.2
(compiled Sep  9 2016 15:39:09 for OlexSys, GUI svn.r5227)
;
_cell_angle_alpha 90
_cell_angle_beta 90
_cell_angle_gamma 90
_cell_formula_units_Z 4
_cell_length_a 10.464(2)
_cell_length_b 15.892(4)
_cell_length_c 18.545(4)
_cell_measurement_reflns_used 3353
_cell_measurement_temperature 90
_cell_measurement_theta_max 25.334
_cell_measurement_theta_min 2.566
_cell_volume 3083.9(12)
_computing_cell_refinement 'SAINT v8.34A (Bruker, 2013)'
_computing_data_reduction 'SAINT v8.34A (Bruker, 2013)'
_computing_molecular_graphics 'Olex2 (Dolomanov et al., 2009)'
_computing_publication_material 'Olex2 (Dolomanov et al., 2009)'
_computing_structure_refinement 'ShelXL (Sheldrick, 2015)'
_computing_structure_solution 'SIR2004 (Burla et al., 2007)'
_diffrn_ambient_temperature 90
_diffrn_measured_fraction_theta_full 1.000
_diffrn_measured_fraction_theta_max 0.998
_diffrn_measurement_device_type 'Bruker Apex Duo II'
_diffrn_radiation_type MoK\a
_diffrn_radiation_wavelength 0.71073
_diffrn_reflns_av_R_equivalents 0.0738
_diffrn_reflns_av_unetI/netI 0.1118
_diffrn_reflns_Laue_measured_fraction_full 1.000
_diffrn_reflns_Laue_measured_fraction_max 0.998
_diffrn_reflns_limit_h_max 14
_diffrn_reflns_limit_h_min -10
_diffrn_reflns_limit_k_max 20
_diffrn_reflns_limit_k_min -21
_diffrn_reflns_limit_l_max 24
_diffrn_reflns_limit_l_min -25
_diffrn_reflns_number 17187
_diffrn_reflns_point_group_measured_fraction_full 0.973
_diffrn_reflns_point_group_measured_fraction_max 0.959
_diffrn_reflns_theta_full 26.000
_diffrn_reflns_theta_max 29.141
_diffrn_reflns_theta_min 1.687
_exptl_absorpt_coefficient_mu 0.637
_exptl_absorpt_correction_T_max 0.9564
_exptl_absorpt_correction_T_min 0.7862
_exptl_absorpt_correction_type multi-scan
_exptl_absorpt_process_details
;
SADABS-2014/5 (Bruker,2014) was used for absorption correction.
wR2(int) was 0.0745 before and 0.0648 after correction.
The Ratio of minimum to maximum transmission is 0.8221.
The \l/2 correction factor is 0.00150.
;
_exptl_crystal_colour 'clear yellow'
_exptl_crystal_colour_lustre clear
_exptl_crystal_colour_primary yellow
_exptl_crystal_density_diffrn 1.356
_exptl_crystal_description block
_exptl_crystal_F_000 1328
_exptl_crystal_size_max 0.22
_exptl_crystal_size_mid 0.12
_exptl_crystal_size_min 0.07
_refine_diff_density_max 1.022
_refine_diff_density_min -0.526
_refine_diff_density_rms 0.115
_refine_ls_abs_structure_details
;
 Flack x determined using 2038 quotients [(I+)-(I-)]/[(I+)+(I-)]
 (Parsons, Flack and Wagner, Acta Cryst. B69 (2013) 249-259).
;
_refine_ls_abs_structure_Flack 0.02(3)
_refine_ls_extinction_method none
_refine_ls_goodness_of_fit_ref 0.991
_refine_ls_hydrogen_treatment constr
_refine_ls_matrix_type full
_refine_ls_number_parameters 347
_refine_ls_number_reflns 7970
_refine_ls_number_restraints 0
_refine_ls_restrained_S_all 0.991
_refine_ls_R_factor_all 0.0794
_refine_ls_R_factor_gt 0.0514
_refine_ls_shift/su_max 0.001
_refine_ls_shift/su_mean 0.000
_refine_ls_structure_factor_coef Fsqd
_refine_ls_weighting_details 'w=1/[\s^2^(Fo^2^)+(0.0255P)^2^] where P=(Fo^2^+2Fc^2^)/3'
_refine_ls_weighting_scheme calc
_refine_ls_wR_factor_gt 0.0866
_refine_ls_wR_factor_ref 0.0958
_reflns_Friedel_coverage 0.727
_reflns_Friedel_fraction_full 0.939
_reflns_Friedel_fraction_max 0.910
_reflns_number_gt 6117
_reflns_number_total 7970
_reflns_threshold_expression 'I > 2\s(I)'
_cod_data_source_file om6b00784_si_002.cif
_cod_data_source_block Complex_15
_cod_original_cell_volume 3084.1(13)
_cod_database_code 4086874
_shelx_space_group_comment
;
The symmetry employed for this shelxl refinement is uniquely defined
by the following loop, which should always be used as a source of
symmetry information in preference to the above space-group names.
They are only intended as comments.
;
_olex2_refinement_description
;
1. Fixed Uiso
 At 1.2 times of:
  All B(H) groups, All C(H) groups, All C(H,H) groups
 At 1.5 times of:
  All C(H,H,H) groups
2.a Ternary CH refined with riding coordinates:
 C1(H1), C2(H2), C3(H3), C5(H5), C6(H6), C7(H7), C20(H20), C26(H26), B1(H1A)
2.b Secondary CH2 refined with riding coordinates:
 C4(H4A,H4B), C16(H16A,H16B), C18(H18A,H18B), C21(H21A,H21B), C22(H22A,H22B),
 C23(H23A,H23B), C24(H24A,H24B), C25(H25A,H25B), C27(H27A,H27B), C28(H28A,H28B),
  C29(H29A,H29B), C30(H30A,H30B), C31(H31A,H31B)
2.c Aromatic/amide H refined with riding coordinates:
 C10(H10), C11(H11), C12(H12)
2.d Idealised Me refined as rotating group:
 C14(H14A,H14B,H14C), C15(H15A,H15B,H15C), C17(H17A,H17B,H17C), C19(H19A,H19B,
 H19C)
;
_shelx_shelxl_version_number 2016/4
_olex2_submission_special_instructions 'No special instructions were received'

loop_
_space_group_symop_operation_xyz
'x, y, z'
'-x+1/2, -y, z+1/2'
'-x, y+1/2, -z+1/2'
'x+1/2, -y+1/2, -z'

loop_
_atom_site_label
_atom_site_type_symbol
_atom_site_fract_x
_atom_site_fract_y
_atom_site_fract_z
_atom_site_U_iso_or_equiv
_atom_site_adp_type
_atom_site_occupancy
_atom_site_site_symmetry_order
_atom_site_calc_flag
_atom_site_refinement_flags_posn
Rh1 Rh 0.62710(4) 0.58128(3) 0.63624(2) 0.01197(10) Uani 1 1 d .
P1 P 0.51429(15) 0.44486(9) 0.52391(8) 0.0128(3) Uani 1 1 d .
O1 O 0.6472(4) 0.4101(3) 0.53499(19) 0.0157(8) Uani 1 1 d .
O2 O 0.4922(4) 0.4637(2) 0.4412(2) 0.0169(9) Uani 1 1 d .
O3 O 0.4232(4) 0.3674(3) 0.5403(2) 0.0162(9) Uani 1 1 d .
N1 N 0.4885(5) 0.5272(3) 0.5701(2) 0.0123(10) Uani 1 1 d .
C1 C 0.7652(6) 0.6667(4) 0.6752(3) 0.0155(13) Uani 1 1 d .
H1 H 0.856427 0.666229 0.659193 0.019 Uiso 1 1 calc R
C2 C 0.7198(6) 0.6181(4) 0.7323(3) 0.0185(13) Uani 1 1 d .
H2 H 0.775485 0.579446 0.761000 0.022 Uiso 1 1 calc R
C3 C 0.6068(6) 0.6673(4) 0.7654(3) 0.0169(13) Uani 1 1 d .
H3 H 0.578740 0.650805 0.814987 0.020 Uiso 1 1 calc R
C4 C 0.6509(6) 0.7592(4) 0.7543(3) 0.0200(14) Uani 1 1 d .
H4A H 0.727501 0.773835 0.782976 0.024 Uiso 1 1 calc R
H4B H 0.581963 0.800759 0.762669 0.024 Uiso 1 1 calc R
C5 C 0.6806(6) 0.7458(4) 0.6733(3) 0.0183(13) Uani 1 1 d .
H5 H 0.713591 0.795315 0.645693 0.022 Uiso 1 1 calc R
C6 C 0.5546(6) 0.7061(4) 0.6473(3) 0.0163(13) Uani 1 1 d .
H6 H 0.497045 0.733249 0.611044 0.020 Uiso 1 1 calc R
C7 C 0.5101(6) 0.6568(4) 0.7045(3) 0.0163(13) Uani 1 1 d .
H7 H 0.417429 0.645070 0.713044 0.020 Uiso 1 1 calc R
C8 C 0.3644(6) 0.5656(3) 0.5704(3) 0.0120(11) Uani 1 1 d .
C9 C 0.2769(5) 0.5445(4) 0.6246(3) 0.0153(12) Uani 1 1 d .
C10 C 0.1596(5) 0.5861(4) 0.6274(3) 0.0164(12) Uani 1 1 d .
H10 H 0.098602 0.570646 0.662993 0.020 Uiso 1 1 calc R
C11 C 0.1309(7) 0.6497(4) 0.5789(3) 0.0183(12) Uani 1 1 d .
H11 H 0.051121 0.678087 0.581573 0.022 Uiso 1 1 calc R
C12 C 0.2192(6) 0.6717(4) 0.5265(3) 0.0150(12) Uani 1 1 d .
H12 H 0.199569 0.715563 0.493589 0.018 Uiso 1 1 calc R
C13 C 0.3359(5) 0.6306(4) 0.5214(3) 0.0129(12) Uani 1 1 d .
C14 C 0.4311(6) 0.6574(4) 0.4637(3) 0.0187(13) Uani 1 1 d .
H14A H 0.432330 0.615409 0.425007 0.028 Uiso 1 1 calc GR
H14B H 0.516537 0.661804 0.485075 0.028 Uiso 1 1 calc GR
H14C H 0.405831 0.712080 0.443987 0.028 Uiso 1 1 calc GR
C15 C 0.3078(6) 0.4772(4) 0.6798(3) 0.0183(14) Uani 1 1 d .
H15A H 0.315808 0.422691 0.655619 0.027 Uiso 1 1 calc GR
H15B H 0.239058 0.474456 0.715646 0.027 Uiso 1 1 calc GR
H15C H 0.388454 0.491072 0.703915 0.027 Uiso 1 1 calc GR
C16 C 0.5263(6) 0.4015(4) 0.3875(3) 0.0209(14) Uani 1 1 d .
H16A H 0.496757 0.345023 0.402703 0.025 Uiso 1 1 calc R
H16B H 0.620218 0.399661 0.381179 0.025 Uiso 1 1 calc R
C17 C 0.4626(7) 0.4266(5) 0.3180(3) 0.0274(15) Uani 1 1 d .
H17A H 0.488391 0.387704 0.279590 0.041 Uiso 1 1 calc GR
H17B H 0.488407 0.483911 0.305078 0.041 Uiso 1 1 calc GR
H17C H 0.369642 0.424412 0.323944 0.041 Uiso 1 1 calc GR
C18 C 0.2927(6) 0.3633(4) 0.5108(4) 0.0231(15) Uani 1 1 d .
H18A H 0.295453 0.361810 0.457503 0.028 Uiso 1 1 calc R
H18B H 0.243268 0.413456 0.525915 0.028 Uiso 1 1 calc R
C19 C 0.2315(6) 0.2851(4) 0.5393(3) 0.0219(14) Uani 1 1 d .
H19A H 0.146755 0.278423 0.517620 0.033 Uiso 1 1 calc GR
H19B H 0.222999 0.289362 0.591834 0.033 Uiso 1 1 calc GR
H19C H 0.284675 0.236383 0.527226 0.033 Uiso 1 1 calc GR
C20 C 0.8601(6) 0.4930(3) 0.5162(3) 0.0164(12) Uani 1 1 d .
H20 H 0.927791 0.520763 0.545904 0.020 Uiso 1 1 calc R
C21 C 0.7951(6) 0.5632(4) 0.4729(3) 0.0202(14) Uani 1 1 d .
H21A H 0.725286 0.538501 0.443713 0.024 Uiso 1 1 calc R
H21B H 0.756348 0.603970 0.506821 0.024 Uiso 1 1 calc R
C22 C 0.8865(7) 0.6099(4) 0.4230(3) 0.0236(14) Uani 1 1 d .
H22A H 0.949030 0.641732 0.452297 0.028 Uiso 1 1 calc R
H22B H 0.837682 0.650772 0.393567 0.028 Uiso 1 1 calc R
C23 C 0.9577(6) 0.5495(4) 0.3732(3) 0.0258(15) Uani 1 1 d .
H23A H 0.896610 0.524012 0.338762 0.031 Uiso 1 1 calc R
H23B H 1.022238 0.581157 0.345096 0.031 Uiso 1 1 calc R
C24 C 1.0237(6) 0.4802(4) 0.4161(3) 0.0256(15) Uani 1 1 d .
H24A H 1.092102 0.505158 0.446084 0.031 Uiso 1 1 calc R
H24B H 1.063794 0.439778 0.382342 0.031 Uiso 1 1 calc R
C25 C 0.9295(6) 0.4334(4) 0.4646(3) 0.0179(13) Uani 1 1 d .
H25A H 0.976266 0.390501 0.492947 0.021 Uiso 1 1 calc R
H25B H 0.865903 0.403898 0.434271 0.021 Uiso 1 1 calc R
C26 C 0.8224(5) 0.3736(3) 0.6256(3) 0.0129(12) Uani 1 1 d .
H26 H 0.846709 0.323888 0.595463 0.015 Uiso 1 1 calc R
C27 C 0.9422(6) 0.4037(4) 0.6647(3) 0.0151(13) Uani 1 1 d .
H27A H 0.922520 0.456954 0.690098 0.018 Uiso 1 1 calc R
H27B H 1.009543 0.415647 0.628689 0.018 Uiso 1 1 calc R
C28 C 0.9939(6) 0.3396(4) 0.7197(3) 0.0230(14) Uani 1 1 d .
H28A H 1.023943 0.288700 0.694017 0.028 Uiso 1 1 calc R
H28B H 1.067625 0.364267 0.745624 0.028 Uiso 1 1 calc R
C29 C 0.8907(7) 0.3149(4) 0.7740(3) 0.0297(16) Uani 1 1 d .
H29A H 0.866328 0.364732 0.803001 0.036 Uiso 1 1 calc R
H29B H 0.924731 0.271624 0.807287 0.036 Uiso 1 1 calc R
C30 C 0.7724(6) 0.2803(5) 0.7349(4) 0.0256(15) Uani 1 1 d .
H30A H 0.795008 0.227472 0.709671 0.031 Uiso 1 1 calc R
H30B H 0.704822 0.267341 0.770605 0.031 Uiso 1 1 calc R
C31 C 0.7223(6) 0.3441(4) 0.6807(3) 0.0194(14) Uani 1 1 d .
H31A H 0.689933 0.393818 0.707181 0.023 Uiso 1 1 calc R
H31B H 0.649421 0.318945 0.654391 0.023 Uiso 1 1 calc R
B1 B 0.7669(6) 0.4451(4) 0.5721(4) 0.0126(13) Uani 1 1 d .
H1A H 0.734467 0.490316 0.604812 0.015 Uiso 1 1 calc R

loop_
_atom_site_aniso_label
_atom_site_aniso_U_11
_atom_site_aniso_U_22
_atom_site_aniso_U_33
_atom_site_aniso_U_23
_atom_site_aniso_U_13
_atom_site_aniso_U_12
Rh1 0.01084(17) 0.01132(17) 0.01375(17) -0.0012(2) -0.0010(2) 0.0015(2)
P1 0.0114(7) 0.0118(7) 0.0154(7) -0.0007(6) -0.0030(6) 0.0005(6)
O1 0.016(2) 0.0131(19) 0.0184(18) -0.0051(17) -0.0018(17) 0.002(2)
O2 0.022(2) 0.012(2) 0.016(2) 0.0000(16) -0.0039(19) 0.0017(19)
O3 0.017(2) 0.012(2) 0.019(2) 0.0013(17) -0.0051(18) -0.0004(18)
N1 0.009(2) 0.011(2) 0.017(2) 0.0023(19) 0.000(2) 0.004(2)
C1 0.006(3) 0.023(3) 0.017(3) -0.007(3) -0.001(2) 0.000(3)
C2 0.015(3) 0.022(3) 0.019(3) -0.005(3) -0.006(3) 0.005(3)
C3 0.017(3) 0.018(3) 0.016(3) -0.002(2) 0.002(3) 0.005(3)
C4 0.026(4) 0.015(3) 0.019(3) -0.007(2) -0.003(3) -0.001(3)
C5 0.022(3) 0.013(3) 0.020(3) 0.003(2) 0.001(3) 0.000(3)
C6 0.017(3) 0.012(3) 0.020(3) -0.006(2) -0.003(3) 0.006(2)
C7 0.010(3) 0.015(3) 0.024(3) -0.004(3) 0.001(3) 0.002(3)
C8 0.013(3) 0.010(3) 0.014(2) 0.0016(19) -0.004(3) 0.001(3)
C9 0.014(3) 0.018(3) 0.014(3) -0.001(2) -0.002(3) -0.004(2)
C10 0.015(3) 0.022(3) 0.013(3) -0.006(3) 0.001(2) -0.003(3)
C11 0.014(3) 0.019(3) 0.022(3) -0.007(2) -0.005(3) 0.005(3)
C12 0.016(3) 0.012(3) 0.017(3) -0.001(2) -0.008(3) 0.003(3)
C13 0.012(3) 0.012(3) 0.014(3) 0.001(2) -0.002(2) 0.000(2)
C14 0.019(3) 0.017(3) 0.020(3) 0.006(3) -0.005(3) 0.001(3)
C15 0.021(3) 0.021(3) 0.013(3) 0.002(2) 0.002(3) -0.006(3)
C16 0.026(3) 0.020(4) 0.017(3) -0.004(2) -0.001(3) 0.003(3)
C17 0.035(4) 0.029(4) 0.018(3) 0.002(3) -0.006(3) 0.002(4)
C18 0.015(3) 0.024(4) 0.030(4) -0.001(3) -0.005(3) -0.001(3)
C19 0.020(3) 0.020(3) 0.025(3) -0.004(3) -0.003(3) 0.001(3)
C20 0.018(3) 0.015(3) 0.017(3) 0.002(2) 0.000(3) -0.002(3)
C21 0.020(3) 0.019(4) 0.022(3) 0.004(3) -0.005(3) -0.002(3)
C22 0.027(4) 0.021(3) 0.023(3) 0.009(2) -0.007(3) -0.010(3)
C23 0.029(3) 0.029(3) 0.019(3) 0.004(3) -0.001(3) -0.008(3)
C24 0.021(3) 0.033(4) 0.023(3) 0.004(3) 0.007(3) -0.004(3)
C25 0.017(3) 0.018(3) 0.018(3) 0.001(2) 0.001(2) 0.000(3)
C26 0.015(3) 0.011(3) 0.013(3) 0.006(2) 0.000(2) 0.003(2)
C27 0.017(3) 0.012(3) 0.016(3) 0.000(2) 0.002(2) -0.004(3)
C28 0.018(3) 0.021(3) 0.030(3) 0.007(3) -0.006(3) -0.001(3)
C29 0.029(4) 0.034(4) 0.026(3) 0.016(3) -0.004(3) -0.008(4)
C30 0.021(3) 0.030(4) 0.026(3) 0.011(3) -0.002(3) -0.008(3)
C31 0.015(3) 0.024(3) 0.020(3) 0.003(3) 0.002(3) -0.003(3)
B1 0.010(3) 0.009(3) 0.019(3) -0.002(3) -0.002(3) 0.005(3)

loop_
_atom_type_symbol
_atom_type_description
_atom_type_scat_dispersion_real
_atom_type_scat_dispersion_imag
_atom_type_scat_source
C C 0.0033 0.0016 'International Tables Vol C Tables 4.2.6.8 and 6.1.1.4'
H H 0.0000 0.0000 'International Tables Vol C Tables 4.2.6.8 and 6.1.1.4'
B B 0.0013 0.0007 'International Tables Vol C Tables 4.2.6.8 and 6.1.1.4'
N N 0.0061 0.0033 'International Tables Vol C Tables 4.2.6.8 and 6.1.1.4'
O O 0.0106 0.0060 'International Tables Vol C Tables 4.2.6.8 and 6.1.1.4'
P P 0.1023 0.0942 'International Tables Vol C Tables 4.2.6.8 and 6.1.1.4'
Rh Rh -1.1178 0.9187 'International Tables Vol C Tables 4.2.6.8 and 6.1.1.4'

loop_
_geom_angle_atom_site_label_1
_geom_angle_atom_site_label_2
_geom_angle_atom_site_label_3
_geom_angle
N1 Rh1 C1 160.6(2)
N1 Rh1 C2 158.5(2)
N1 Rh1 C6 101.1(2)
N1 Rh1 C7 100.5(2)
C1 Rh1 C2 38.5(2)
C1 Rh1 C6 67.2(2)
C1 Rh1 C7 80.1(2)
C2 Rh1 C6 79.9(2)
C2 Rh1 C7 66.8(2)
C7 Rh1 C6 38.3(2)
O1 P1 O2 109.6(2)
O1 P1 O3 104.1(2)
O1 P1 N1 112.6(2)
O2 P1 O3 104.2(2)
O2 P1 N1 110.0(2)
O3 P1 N1 115.8(2)
P1 O1 B1 132.9(4)
C16 O2 P1 120.1(3)
C18 O3 P1 121.4(4)
P1 N1 Rh1 122.6(3)
C8 N1 Rh1 116.9(3)
C8 N1 P1 120.5(4)
Rh1 C1 H1 123.2
C2 C1 Rh1 70.8(4)
C2 C1 H1 123.2
C2 C1 C5 105.9(5)
C5 C1 Rh1 97.1(4)
C5 C1 H1 123.2
Rh1 C2 H2 123.1
C1 C2 Rh1 70.7(3)
C1 C2 H2 123.1
C1 C2 C3 106.4(5)
C3 C2 Rh1 97.1(4)
C3 C2 H2 123.1
C2 C3 H3 117.2
C2 C3 C4 101.3(5)
C4 C3 H3 117.2
C7 C3 C2 99.1(4)
C7 C3 H3 117.2
C7 C3 C4 101.7(5)
C3 C4 H4A 113.0
C3 C4 H4B 113.0
C3 C4 C5 93.4(4)
H4A C4 H4B 110.4
C5 C4 H4A 113.0
C5 C4 H4B 113.0
C1 C5 C4 101.9(5)
C1 C5 H5 117.2
C1 C5 C6 99.5(5)
C4 C5 H5 117.2
C6 C5 C4 100.9(5)
C6 C5 H5 117.2
Rh1 C6 H6 123.4
C5 C6 Rh1 96.1(4)
C5 C6 H6 123.4
C7 C6 Rh1 70.7(3)
C7 C6 C5 106.1(5)
C7 C6 H6 123.4
Rh1 C7 H7 123.1
C3 C7 Rh1 96.9(4)
C3 C7 H7 123.1
C6 C7 Rh1 71.0(3)
C6 C7 C3 106.2(5)
C6 C7 H7 123.1
C9 C8 N1 119.5(5)
C9 C8 C13 120.1(5)
C13 C8 N1 120.0(5)
C8 C9 C15 121.0(5)
C10 C9 C8 119.2(5)
C10 C9 C15 119.8(5)
C9 C10 H10 119.6
C11 C10 C9 120.8(6)
C11 C10 H10 119.6
C10 C11 H11 120.2
C10 C11 C12 119.6(6)
C12 C11 H11 120.2
C11 C12 H12 119.4
C11 C12 C13 121.1(6)
C13 C12 H12 119.4
C8 C13 C14 121.3(5)
C12 C13 C8 119.1(5)
C12 C13 C14 119.6(5)
C13 C14 H14A 109.5
C13 C14 H14B 109.5
C13 C14 H14C 109.5
H14A C14 H14B 109.5
H14A C14 H14C 109.5
H14B C14 H14C 109.5
C9 C15 H15A 109.5
C9 C15 H15B 109.5
C9 C15 H15C 109.5
H15A C15 H15B 109.5
H15A C15 H15C 109.5
H15B C15 H15C 109.5
O2 C16 H16A 110.2
O2 C16 H16B 110.2
O2 C16 C17 107.4(5)
H16A C16 H16B 108.5
C17 C16 H16A 110.2
C17 C16 H16B 110.2
C16 C17 H17A 109.5
C16 C17 H17B 109.5
C16 C17 H17C 109.5
H17A C17 H17B 109.5
H17A C17 H17C 109.5
H17B C17 H17C 109.5
O3 C18 H18A 110.2
O3 C18 H18B 110.2
O3 C18 C19 107.6(5)
H18A C18 H18B 108.5
C19 C18 H18A 110.2
C19 C18 H18B 110.2
C18 C19 H19A 109.5
C18 C19 H19B 109.5
C18 C19 H19C 109.5
H19A C19 H19B 109.5
H19A C19 H19C 109.5
H19B C19 H19C 109.5
C21 C20 H20 106.4
C21 C20 B1 114.3(5)
C25 C20 H20 106.4
C25 C20 C21 109.5(4)
C25 C20 B1 113.4(5)
B1 C20 H20 106.4
C20 C21 H21A 108.9
C20 C21 H21B 108.9
H21A C21 H21B 107.8
C22 C21 C20 113.2(5)
C22 C21 H21A 108.9
C22 C21 H21B 108.9
C21 C22 H22A 109.3
C21 C22 H22B 109.3
C21 C22 C23 111.6(5)
H22A C22 H22B 108.0
C23 C22 H22A 109.3
C23 C22 H22B 109.3
C22 C23 H23A 109.4
C22 C23 H23B 109.4
H23A C23 H23B 108.0
C24 C23 C22 111.1(5)
C24 C23 H23A 109.4
C24 C23 H23B 109.4
C23 C24 H24A 109.3
C23 C24 H24B 109.3
C23 C24 C25 111.6(5)
H24A C24 H24B 108.0
C25 C24 H24A 109.3
C25 C24 H24B 109.3
C20 C25 H25A 109.2
C20 C25 H25B 109.2
C24 C25 C20 111.9(5)
C24 C25 H25A 109.2
C24 C25 H25B 109.2
H25A C25 H25B 107.9
C27 C26 H26 107.7
C27 C26 C31 109.8(4)
C27 C26 B1 111.5(5)
C31 C26 H26 107.7
C31 C26 B1 112.2(5)
B1 C26 H26 107.7
C26 C27 H27A 108.9
C26 C27 H27B 108.9
C26 C27 C28 113.4(5)
H27A C27 H27B 107.7
C28 C27 H27A 108.9
C28 C27 H27B 108.9
C27 C28 H28A 109.4
C27 C28 H28B 109.4
H28A C28 H28B 108.0
C29 C28 C27 111.0(5)
C29 C28 H28A 109.4
C29 C28 H28B 109.4
C28 C29 H29A 109.6
C28 C29 H29B 109.6
C28 C29 C30 110.5(5)
H29A C29 H29B 108.1
C30 C29 H29A 109.6
C30 C29 H29B 109.6
C29 C30 H30A 109.5
C29 C30 H30B 109.5
H30A C30 H30B 108.1
C31 C30 C29 110.5(5)
C31 C30 H30A 109.5
C31 C30 H30B 109.5
C26 C31 H31A 108.7
C26 C31 H31B 108.7
C30 C31 C26 114.1(5)
C30 C31 H31A 108.7
C30 C31 H31B 108.7
H31A C31 H31B 107.6
O1 B1 C20 112.1(5)
O1 B1 C26 108.3(5)
O1 B1 H1A 104.8
C20 B1 C26 120.6(5)
C20 B1 H1A 104.8
C26 B1 H1A 104.8

loop_
_geom_bond_atom_site_label_1
_geom_bond_atom_site_label_2
_geom_bond_distance
Rh1 N1 2.085(5)
Rh1 C1 2.110(6)
Rh1 C2 2.112(6)
Rh1 C6 2.134(6)
Rh1 C7 2.131(6)
P1 O1 1.510(4)
P1 O2 1.579(4)
P1 O3 1.586(4)
P1 N1 1.587(5)
O1 B1 1.533(8)
O2 C16 1.449(7)
O3 C18 1.472(7)
N1 C8 1.435(7)
C1 H1 1.0000
C1 C2 1.393(9)
C1 C5 1.538(9)
C2 H2 1.0000
C2 C3 1.544(8)
C3 H3 1.0000
C3 C4 1.547(8)
C3 C7 1.525(8)
C4 H4A 0.9900
C4 H4B 0.9900
C4 C5 1.548(8)
C5 H5 1.0000
C5 C6 1.539(8)
C6 H6 1.0000
C6 C7 1.400(8)
C7 H7 1.0000
C8 C9 1.401(8)
C8 C13 1.408(7)
C9 C10 1.395(8)
C9 C15 1.515(8)
C10 H10 0.9500
C10 C11 1.386(8)
C11 H11 0.9500
C11 C12 1.386(9)
C12 H12 0.9500
C12 C13 1.388(8)
C13 C14 1.522(8)
C14 H14A 0.9800
C14 H14B 0.9800
C14 H14C 0.9800
C15 H15A 0.9800
C15 H15B 0.9800
C15 H15C 0.9800
C16 H16A 0.9900
C16 H16B 0.9900
C16 C17 1.505(8)
C17 H17A 0.9800
C17 H17B 0.9800
C17 H17C 0.9800
C18 H18A 0.9900
C18 H18B 0.9900
C18 C19 1.495(9)
C19 H19A 0.9800
C19 H19B 0.9800
C19 H19C 0.9800
C20 H20 1.0000
C20 C21 1.534(8)
C20 C25 1.529(8)
C20 B1 1.615(9)
C21 H21A 0.9900
C21 H21B 0.9900
C21 C22 1.523(8)
C22 H22A 0.9900
C22 H22B 0.9900
C22 C23 1.526(9)
C23 H23A 0.9900
C23 H23B 0.9900
C23 C24 1.525(9)
C24 H24A 0.9900
C24 H24B 0.9900
C24 C25 1.527(8)
C25 H25A 0.9900
C25 H25B 0.9900
C26 H26 1.0000
C26 C27 1.526(8)
C26 C31 1.536(8)
C26 B1 1.616(8)
C27 H27A 0.9900
C27 H27B 0.9900
C27 C28 1.540(8)
C28 H28A 0.9900
C28 H28B 0.9900
C28 C29 1.528(9)
C29 H29A 0.9900
C29 H29B 0.9900
C29 C30 1.537(10)
C30 H30A 0.9900
C30 H30B 0.9900
C30 C31 1.522(9)
C31 H31A 0.9900
C31 H31B 0.9900
B1 H1A 1.0000

loop_
_geom_torsion_atom_site_label_1
_geom_torsion_atom_site_label_2
_geom_torsion_atom_site_label_3
_geom_torsion_atom_site_label_4
_geom_torsion
Rh1 N1 C8 C9 -83.2(5)
Rh1 N1 C8 C13 89.9(5)
Rh1 C1 C2 C3 -91.9(4)
Rh1 C1 C5 C4 105.4(4)
Rh1 C1 C5 C6 2.1(4)
Rh1 C2 C3 C4 -105.6(4)
Rh1 C2 C3 C7 -1.7(5)
Rh1 C6 C7 C3 91.9(4)
P1 O1 B1 C20 -93.4(6)
P1 O1 B1 C26 131.1(4)
P1 O2 C16 C17 164.8(4)
P1 O3 C18 C19 -177.2(4)
P1 N1 C8 C9 93.9(6)
P1 N1 C8 C13 -93.0(6)
O1 P1 O2 C16 47.4(5)
O1 P1 O3 C18 -156.9(4)
O1 P1 N1 Rh1 1.4(4)
O1 P1 N1 C8 -175.5(4)
O2 P1 O1 B1 111.9(5)
O2 P1 O3 C18 -42.0(5)
O2 P1 N1 Rh1 -121.3(3)
O2 P1 N1 C8 61.8(5)
O3 P1 O1 B1 -137.1(5)
O3 P1 O2 C16 -63.6(5)
O3 P1 N1 Rh1 121.0(3)
O3 P1 N1 C8 -55.9(5)
N1 P1 O1 B1 -10.9(6)
N1 P1 O2 C16 171.7(4)
N1 P1 O3 C18 78.9(5)
N1 C8 C9 C10 175.8(5)
N1 C8 C9 C15 -4.4(8)
N1 C8 C13 C12 -174.7(5)
N1 C8 C13 C14 4.5(8)
C1 C2 C3 C4 -33.8(6)
C1 C2 C3 C7 70.2(6)
C1 C5 C6 Rh1 -2.1(4)
C1 C5 C6 C7 69.6(5)
C2 C1 C5 C4 33.4(6)
C2 C1 C5 C6 -69.9(6)
C2 C3 C4 C5 50.7(5)
C2 C3 C7 Rh1 1.7(5)
C2 C3 C7 C6 -70.5(6)
C3 C4 C5 C1 -50.9(5)
C3 C4 C5 C6 51.4(5)
C4 C3 C7 Rh1 105.3(4)
C4 C3 C7 C6 33.2(6)
C4 C5 C6 Rh1 -106.2(4)
C4 C5 C6 C7 -34.6(6)
C5 C1 C2 Rh1 92.1(4)
C5 C1 C2 C3 0.2(6)
C5 C6 C7 Rh1 -90.9(4)
C5 C6 C7 C3 0.9(6)
C7 C3 C4 C5 -51.3(5)
C8 C9 C10 C11 -2.3(9)
C9 C8 C13 C12 -1.6(8)
C9 C8 C13 C14 177.6(5)
C9 C10 C11 C12 0.7(9)
C10 C11 C12 C13 0.5(9)
C11 C12 C13 C8 0.0(8)
C11 C12 C13 C14 -179.2(5)
C13 C8 C9 C10 2.8(8)
C13 C8 C9 C15 -177.5(5)
C15 C9 C10 C11 177.9(5)
C20 C21 C22 C23 54.0(7)
C21 C20 C25 C24 55.0(7)
C21 C20 B1 O1 54.6(6)
C21 C20 B1 C26 -176.0(5)
C21 C22 C23 C24 -53.4(7)
C22 C23 C24 C25 55.0(7)
C23 C24 C25 C20 -56.7(7)
C25 C20 C21 C22 -54.1(7)
C25 C20 B1 O1 -71.8(6)
C25 C20 B1 C26 57.5(7)
C26 C27 C28 C29 -55.2(7)
C27 C26 C31 C30 -52.2(7)
C27 C26 B1 O1 -180.0(4)
C27 C26 B1 C20 49.0(7)
C27 C28 C29 C30 56.4(7)
C28 C29 C30 C31 -56.3(8)
C29 C30 C31 C26 55.2(8)
C31 C26 C27 C28 51.6(7)
C31 C26 B1 O1 -56.3(6)
C31 C26 B1 C20 172.7(5)
B1 C20 C21 C22 177.5(5)
B1 C20 C25 C24 -176.0(5)
B1 C26 C27 C28 176.5(5)
B1 C26 C31 C30 -176.8(5)
